data_7117369
loop_
_publ_author_name
'Lara Hettmanczyk'
'Sinja Manck'
'Carolin Hoyer'
'Stephan Hohloch'
'Biprajit Sarkar'

_publ_section_title
;
 Heterobimetallic complexes with redox-active mesoionic carbenes as
 metalloligands: electrochemical properties, electronic structures and
 catalysis
;
_journal_name_full Chem.Commun.
_journal_page_first 10949
_journal_paper_doi 10.1039/C5cc01578B
_journal_volume 51
_journal_year 2015
_chemical_formula_sum 'C21 H21 Fe N3'
_chemical_formula_weight 371.26
_chemical_name_systematic
;
 ?
;
_space_group_IT_number 14
_symmetry_cell_setting monoclinic
_symmetry_space_group_name_Hall '-P 2yn'
_symmetry_space_group_name_H-M 'P 1 21/n 1'
_atom_sites_solution_hydrogens geom
_atom_sites_solution_primary direct
_atom_sites_solution_secondary difmap
_audit_creation_method SHELXL-97
_audit_update_record
;
2013-10-10 deposited with the CCDC.
2015-05-28 downloaded from the CCDC.
;
_cell_angle_alpha 90.00
_cell_angle_beta 103.923(4)
_cell_angle_gamma 90.00
_cell_formula_units_Z 4
_cell_length_a 7.2798(15)
_cell_length_b 16.749(4)
_cell_length_c 14.796(3)
_cell_measurement_reflns_used 3395
_cell_measurement_temperature 100(2)
_cell_measurement_theta_max 27.54
_cell_measurement_theta_min 1.87
_cell_volume 1751.1(7)
_computing_structure_refinement 'SHELXL-97 (Sheldrick, 2008)'
_diffrn_ambient_temperature 100(2)
_diffrn_measured_fraction_theta_full 0.999
_diffrn_measured_fraction_theta_max 0.999
_diffrn_measurement_device_type 'Bruker Smart AXS'
_diffrn_measurement_method 'omega scans'
_diffrn_radiation_monochromator graphite
_diffrn_radiation_source 'fine-focus sealed tube'
_diffrn_radiation_type MoK\a
_diffrn_radiation_wavelength 0.71073
_diffrn_reflns_av_R_equivalents 0.0251
_diffrn_reflns_av_sigmaI/netI 0.0177
_diffrn_reflns_limit_h_max 7
_diffrn_reflns_limit_h_min -9
_diffrn_reflns_limit_k_max 21
_diffrn_reflns_limit_k_min -21
_diffrn_reflns_limit_l_max 19
_diffrn_reflns_limit_l_min -19
_diffrn_reflns_number 22956
_diffrn_reflns_theta_full 27.54
_diffrn_reflns_theta_max 27.54
_diffrn_reflns_theta_min 1.87
_exptl_absorpt_coefficient_mu 0.869
_exptl_absorpt_correction_T_max 0.745
_exptl_absorpt_correction_T_min 0.639
_exptl_absorpt_correction_type multi-scan
_exptl_absorpt_process_details 'Blessing, 1995'
_exptl_crystal_colour orange
_exptl_crystal_density_diffrn 1.408
_exptl_crystal_density_method 'not measured'
_exptl_crystal_description plate
_exptl_crystal_F_000 776
_exptl_crystal_size_max 0.23
_exptl_crystal_size_mid 0.18
_exptl_crystal_size_min 0.05
_refine_diff_density_max 0.656
_refine_diff_density_min -0.609
_refine_diff_density_rms 0.080
_refine_ls_extinction_method none
_refine_ls_goodness_of_fit_ref 1.055
_refine_ls_hydrogen_treatment constr
_refine_ls_matrix_type full
_refine_ls_number_parameters 226
_refine_ls_number_reflns 4039
_refine_ls_number_restraints 0
_refine_ls_restrained_S_all 1.055
_refine_ls_R_factor_all 0.0492
_refine_ls_R_factor_gt 0.0380
_refine_ls_shift/su_max 0.000
_refine_ls_shift/su_mean 0.000
_refine_ls_structure_factor_coef Fsqd
_refine_ls_weighting_details 'calc w=1/[\s^2^(Fo^2^)+(0.0487P)^2^+2.6957P] where P=(Fo^2^+2Fc^2^)/3'
_refine_ls_weighting_scheme calc
_refine_ls_wR_factor_gt 0.0956
_refine_ls_wR_factor_ref 0.1051
_reflns_number_gt 3395
_reflns_number_total 4039
_reflns_threshold_expression >2\s(I)
_cod_data_source_file c5cc01578b2.cif
_cod_data_source_block sar306m
_cod_original_cell_volume 1751.0(6)
_cod_original_sg_symbol_H-M P2(1)/n
_cod_database_code 7117369

loop_
_symmetry_equiv_pos_as_xyz
'x, y, z'
'-x+1/2, y+1/2, -z+1/2'
'-x, -y, -z'
'x-1/2, -y-1/2, z-1/2'

loop_
_atom_site_label
_atom_site_type_symbol
_atom_site_fract_x
_atom_site_fract_y
_atom_site_fract_z
_atom_site_U_iso_or_equiv
_atom_site_adp_type
_atom_site_occupancy
_atom_site_symmetry_multiplicity
_atom_site_calc_flag
_atom_site_refinement_flags
_atom_site_disorder_assembly
_atom_site_disorder_group
Fe1 Fe -0.01014(4) 0.346187(17) 0.07220(2) 0.01462(10) Uani 1 1 d . . .
N1 N 0.2835(3) 0.19550(12) 0.24051(14) 0.0257(4) Uani 1 1 d . . .
N3 N 0.3562(3) 0.12347(12) 0.25034(14) 0.0264(4) Uani 1 1 d . . .
N5 N 0.4360(3) 0.11081(11) 0.17841(12) 0.0170(4) Uani 1 1 d . . .
C15 C 0.5317(3) 0.03734(12) 0.16942(14) 0.0158(4) Uani 1 1 d . . .
C20 C 0.4296(3) -0.02353(13) 0.11602(14) 0.0168(4) Uani 1 1 d . . .
C16 C 0.7223(3) 0.02959(13) 0.21504(15) 0.0197(4) Uani 1 1 d . . .
C18 C 0.7161(3) -0.10386(13) 0.15077(15) 0.0195(4) Uani 1 1 d . . .
C1 C 0.4152(3) 0.17550(13) 0.12259(15) 0.0168(4) Uani 1 1 d . . .
H1 H 0.4582 0.1820 0.0687 0.020 Uiso 1 1 calc R . .
C3 C 0.3171(3) 0.22952(12) 0.16223(14) 0.0161(4) Uani 1 1 d . . .
C23 C 0.2232(3) -0.01408(15) 0.06816(17) 0.0242(5) Uani 1 1 d . . .
H23A H 0.1807 0.0379 0.0815 0.036 Uiso 1 1 calc R . .
H23B H 0.1508 -0.0542 0.0904 0.036 Uiso 1 1 calc R . .
H23C H 0.2068 -0.0199 0.0021 0.036 Uiso 1 1 calc R . .
C11 C -0.2340(3) 0.30448(15) 0.11749(17) 0.0259(5) Uani 1 1 d . . .
H11 H -0.2384 0.2979 0.1794 0.031 Uiso 1 1 calc R . .
C21 C 0.8279(4) 0.09556(15) 0.27543(19) 0.0296(5) Uani 1 1 d . . .
H21A H 0.9565 0.0793 0.3007 0.044 Uiso 1 1 calc R . .
H21B H 0.7682 0.1064 0.3254 0.044 Uiso 1 1 calc R . .
H21C H 0.8261 0.1429 0.2386 0.044 Uiso 1 1 calc R . .
C22 C 0.8166(4) -0.18025(15) 0.13811(17) 0.0293(5) Uani 1 1 d . . .
H22A H 0.7290 -0.2161 0.0991 0.044 Uiso 1 1 calc R . .
H22B H 0.8660 -0.2047 0.1977 0.044 Uiso 1 1 calc R . .
H22C H 0.9187 -0.1687 0.1094 0.044 Uiso 1 1 calc R . .
C17 C 0.8120(3) -0.04192(14) 0.20441(15) 0.0213(5) Uani 1 1 d . . .
H17 H 0.9392 -0.0484 0.2339 0.026 Uiso 1 1 calc R . .
C19 C 0.5251(3) -0.09401(13) 0.10813(15) 0.0185(4) Uani 1 1 d . . .
H19 H 0.4595 -0.1358 0.0734 0.022 Uiso 1 1 calc R . .
C8 C 0.1504(3) 0.43982(13) 0.13577(16) 0.0201(4) Uani 1 1 d . . .
H8 H 0.1061 0.4873 0.1553 0.024 Uiso 1 1 calc R . .
C12 C -0.2870(3) 0.37413(15) 0.06312(19) 0.0273(5) Uani 1 1 d . . .
H12 H -0.3326 0.4212 0.0829 0.033 Uiso 1 1 calc R . .
C14 C -0.1886(3) 0.28055(15) -0.02872(16) 0.0229(5) Uani 1 1 d . . .
H14 H -0.1583 0.2555 -0.0794 0.028 Uiso 1 1 calc R . .
C10 C -0.1730(3) 0.24637(14) 0.06093(16) 0.0223(5) Uani 1 1 d . . .
H10 H -0.1305 0.1952 0.0793 0.027 Uiso 1 1 calc R . .
C5 C 0.2582(3) 0.31039(12) 0.13362(15) 0.0159(4) Uani 1 1 d . . .
C7 C 0.1859(3) 0.42551(13) 0.04671(16) 0.0195(4) Uani 1 1 d . . .
H7 H 0.1686 0.4619 -0.0021 0.023 Uiso 1 1 calc R . .
C6 C 0.2526(3) 0.34579(12) 0.04531(15) 0.0170(4) Uani 1 1 d . . .
H6 H 0.2867 0.3211 -0.0045 0.020 Uiso 1 1 calc R . .
C9 C 0.1940(3) 0.36908(13) 0.18963(15) 0.0183(4) Uani 1 1 d . . .
H9 H 0.1830 0.3621 0.2505 0.022 Uiso 1 1 calc R . .
C13 C -0.2583(3) 0.35930(15) -0.02712(18) 0.0259(5) Uani 1 1 d . . .
H13 H -0.2813 0.3952 -0.0766 0.031 Uiso 1 1 calc R . .

loop_
_atom_site_aniso_label
_atom_site_aniso_U_11
_atom_site_aniso_U_22
_atom_site_aniso_U_33
_atom_site_aniso_U_23
_atom_site_aniso_U_13
_atom_site_aniso_U_12
Fe1 0.01421(16) 0.01343(16) 0.01599(16) -0.00052(11) 0.00317(11) -0.00025(11)
N1 0.0402(12) 0.0190(10) 0.0219(10) 0.0052(8) 0.0150(9) 0.0087(8)
N3 0.0421(12) 0.0197(9) 0.0218(10) 0.0043(8) 0.0164(9) 0.0093(9)
N5 0.0199(9) 0.0146(8) 0.0163(8) 0.0006(7) 0.0040(7) 0.0011(7)
C15 0.0190(10) 0.0131(9) 0.0154(9) 0.0017(7) 0.0043(8) 0.0025(8)
C20 0.0173(10) 0.0184(10) 0.0148(9) 0.0025(8) 0.0041(8) -0.0002(8)
C16 0.0207(10) 0.0198(10) 0.0175(10) 0.0006(8) 0.0025(8) -0.0003(8)
C18 0.0272(11) 0.0169(10) 0.0154(10) 0.0035(8) 0.0072(8) 0.0066(9)
C1 0.0180(10) 0.0156(9) 0.0170(10) 0.0023(8) 0.0048(8) 0.0003(8)
C3 0.0163(10) 0.0155(10) 0.0155(9) 0.0004(7) 0.0016(8) 0.0002(8)
C23 0.0166(10) 0.0256(12) 0.0285(12) -0.0004(9) 0.0015(9) -0.0001(9)
C11 0.0216(11) 0.0330(13) 0.0253(12) -0.0046(10) 0.0101(9) -0.0105(10)
C21 0.0267(12) 0.0246(12) 0.0320(13) -0.0052(10) -0.0036(10) -0.0014(10)
C22 0.0377(14) 0.0254(12) 0.0239(12) -0.0012(10) 0.0054(10) 0.0147(11)
C17 0.0183(10) 0.0248(11) 0.0188(10) 0.0021(9) 0.0006(8) 0.0045(9)
C19 0.0237(11) 0.0161(10) 0.0159(10) -0.0012(8) 0.0054(8) -0.0023(8)
C8 0.0181(10) 0.0135(10) 0.0274(11) -0.0041(8) 0.0030(9) 0.0002(8)
C12 0.0153(10) 0.0258(12) 0.0407(14) -0.0069(11) 0.0066(10) -0.0011(9)
C14 0.0175(10) 0.0284(12) 0.0215(11) -0.0060(9) 0.0021(8) -0.0070(9)
C10 0.0205(11) 0.0200(11) 0.0253(11) -0.0009(9) 0.0038(9) -0.0070(9)
C5 0.0148(9) 0.0143(10) 0.0176(10) -0.0005(8) 0.0022(8) -0.0002(8)
C7 0.0178(10) 0.0140(10) 0.0266(11) 0.0032(8) 0.0049(8) -0.0005(8)
C6 0.0155(9) 0.0150(10) 0.0208(10) 0.0002(8) 0.0054(8) -0.0002(8)
C9 0.0180(10) 0.0180(10) 0.0175(10) -0.0038(8) 0.0018(8) -0.0003(8)
C13 0.0170(10) 0.0289(12) 0.0276(12) 0.0033(10) -0.0029(9) -0.0015(9)

loop_
_atom_type_symbol
_atom_type_description
_atom_type_scat_dispersion_real
_atom_type_scat_dispersion_imag
_atom_type_scat_source
C C 0.0033 0.0016 'International Tables Vol C Tables 4.2.6.8 and 6.1.1.4'
H H 0.0000 0.0000 'International Tables Vol C Tables 4.2.6.8 and 6.1.1.4'
N N 0.0061 0.0033 'International Tables Vol C Tables 4.2.6.8 and 6.1.1.4'
Fe Fe 0.3463 0.8444 'International Tables Vol C Tables 4.2.6.8 and 6.1.1.4'

loop_
_geom_angle_atom_site_label_1
_geom_angle_atom_site_label_2
_geom_angle_atom_site_label_3
_geom_angle
_geom_angle_site_symmetry_1
_geom_angle_site_symmetry_3
C11 Fe1 C9 105.24(10) . .
C11 Fe1 C10 41.00(10) . .
C9 Fe1 C10 121.15(9) . .
C11 Fe1 C5 120.77(10) . .
C9 Fe1 C5 41.28(8) . .
C10 Fe1 C5 105.80(9) . .
C11 Fe1 C12 40.72(11) . .
C9 Fe1 C12 121.34(10) . .
C10 Fe1 C12 68.66(10) . .
C5 Fe1 C12 157.30(10) . .
C11 Fe1 C8 121.84(10) . .
C9 Fe1 C8 40.78(9) . .
C10 Fe1 C8 157.80(10) . .
C5 Fe1 C8 68.90(8) . .
C12 Fe1 C8 107.47(9) . .
C11 Fe1 C6 157.83(10) . .
C9 Fe1 C6 68.97(9) . .
C10 Fe1 C6 122.39(9) . .
C5 Fe1 C6 40.91(8) . .
C12 Fe1 C6 160.48(10) . .
C8 Fe1 C6 68.55(9) . .
C11 Fe1 C14 68.72(10) . .
C9 Fe1 C14 158.39(10) . .
C10 Fe1 C14 40.85(9) . .
C5 Fe1 C14 122.64(9) . .
C12 Fe1 C14 68.42(10) . .
C8 Fe1 C14 159.95(10) . .
C6 Fe1 C14 108.38(9) . .
C11 Fe1 C13 68.54(10) . .
C9 Fe1 C13 158.51(10) . .
C10 Fe1 C13 68.47(10) . .
C5 Fe1 C13 159.66(10) . .
C12 Fe1 C13 40.70(10) . .
C8 Fe1 C13 123.75(10) . .
C6 Fe1 C13 124.44(10) . .
C14 Fe1 C13 40.44(10) . .
C11 Fe1 C7 159.02(10) . .
C9 Fe1 C7 68.70(9) . .
C10 Fe1 C7 159.36(9) . .
C5 Fe1 C7 68.74(9) . .
C12 Fe1 C7 124.01(10) . .
C8 Fe1 C7 40.67(9) . .
C6 Fe1 C7 40.65(8) . .
C14 Fe1 C7 124.15(9) . .
C13 Fe1 C7 109.35(10) . .
N3 N1 C3 109.18(18) . .
N1 N3 N5 107.25(18) . .
N3 N5 C1 110.56(18) . .
N3 N5 C15 121.29(17) . .
C1 N5 C15 128.13(18) . .
C20 C15 C16 122.7(2) . .
C20 C15 N5 118.43(18) . .
C16 C15 N5 118.89(19) . .
C19 C20 C15 117.45(19) . .
C19 C20 C23 120.8(2) . .
C15 C20 C23 121.7(2) . .
C17 C16 C15 117.7(2) . .
C17 C16 C21 120.7(2) . .
C15 C16 C21 121.6(2) . .
C17 C18 C19 118.7(2) . .
C17 C18 C22 120.9(2) . .
C19 C18 C22 120.4(2) . .
N5 C1 C3 105.19(18) . .
N1 C3 C1 107.82(19) . .
N1 C3 C5 122.43(19) . .
C1 C3 C5 129.7(2) . .
C12 C11 C10 108.1(2) . .
C12 C11 Fe1 70.11(13) . .
C10 C11 Fe1 69.63(13) . .
C18 C17 C16 121.5(2) . .
C20 C19 C18 121.9(2) . .
C9 C8 C7 108.24(19) . .
C9 C8 Fe1 69.16(12) . .
C7 C8 Fe1 69.88(12) . .
C11 C12 C13 107.9(2) . .
C11 C12 Fe1 69.16(13) . .
C13 C12 Fe1 69.86(13) . .
C13 C14 C10 107.9(2) . .
C13 C14 Fe1 69.79(13) . .
C10 C14 Fe1 69.03(13) . .
C11 C10 C14 107.9(2) . .
C11 C10 Fe1 69.37(13) . .
C14 C10 Fe1 70.12(13) . .
C6 C5 C9 107.63(18) . .
C6 C5 C3 126.58(19) . .
C9 C5 C3 125.79(19) . .
C6 C5 Fe1 69.89(12) . .
C9 C5 Fe1 69.23(12) . .
C3 C5 Fe1 126.07(15) . .
C6 C7 C8 108.08(19) . .
C6 C7 Fe1 69.49(12) . .
C8 C7 Fe1 69.45(12) . .
C7 C6 C5 108.14(19) . .
C7 C6 Fe1 69.86(12) . .
C5 C6 Fe1 69.20(12) . .
C8 C9 C5 107.90(19) . .
C8 C9 Fe1 70.06(12) . .
C5 C9 Fe1 69.49(12) . .
C14 C13 C12 108.2(2) . .
C14 C13 Fe1 69.77(13) . .
C12 C13 Fe1 69.44(13) . .

loop_
_geom_bond_atom_site_label_1
_geom_bond_atom_site_label_2
_geom_bond_distance
_geom_bond_site_symmetry_2
Fe1 C11 2.030(2) .
Fe1 C9 2.033(2) .
Fe1 C10 2.033(2) .
Fe1 C5 2.036(2) .
Fe1 C12 2.042(2) .
Fe1 C8 2.045(2) .
Fe1 C6 2.045(2) .
Fe1 C14 2.047(2) .
Fe1 C13 2.048(2) .
Fe1 C7 2.050(2) .
N1 N3 1.311(3) .
N1 C3 1.365(3) .
N3 N5 1.346(3) .
N5 C1 1.349(3) .
N5 C15 1.436(3) .
C15 C20 1.390(3) .
C15 C16 1.395(3) .
C20 C19 1.389(3) .
C20 C23 1.507(3) .
C16 C17 1.391(3) .
C16 C21 1.510(3) .
C18 C17 1.388(3) .
C18 C19 1.392(3) .
C18 C22 1.507(3) .
C1 C3 1.369(3) .
C3 C5 1.453(3) .
C11 C12 1.417(4) .
C11 C10 1.423(3) .
C8 C9 1.421(3) .
C8 C7 1.423(3) .
C12 C13 1.422(4) .
C14 C13 1.415(3) .
C14 C10 1.424(3) .
C5 C6 1.426(3) .
C5 C9 1.434(3) .
C7 C6 1.423(3) .
